data_4032753
loop_
_publ_author_name
'Yin, Hongfei'
'Skrydstrup, Troels'

_publ_section_title
;
 Access to Perfluoroalkyl-Substituted Enones and Indolin-2-ones via
 Multicomponent Pd-Catalyzed Carbonylative Reactions.
;
_journal_issue 12
_journal_name_full 'The Journal of organic chemistry'
_journal_page_first 6474
_journal_page_last 6481
_journal_paper_doi 10.1021/acs.joc.7b00942
_journal_volume 82
_journal_year 2017
_chemical_formula_moiety 'C17 H9 F9 O S'
_chemical_formula_sum 'C17 H9 F9 O S'
_chemical_formula_weight 432.30
_space_group_crystal_system monoclinic
_space_group_IT_number 14
_space_group_name_Hall '-P 2yn'
_space_group_name_H-M_alt 'P 1 21/n 1'
_symmetry_space_group_name_Hall '-P 2yn'
_symmetry_space_group_name_H-M 'P 1 21/n 1'
_atom_sites_solution_hydrogens geom
_atom_sites_solution_primary dual
_audit_creation_date 2017-03-11
_audit_creation_method
;
Olex2 1.2
(compiled 2017.03.02 svn.r3394 for OlexSys, GUI svn.r5324)
;
_cell_angle_alpha 90
_cell_angle_beta 92.372(2)
_cell_angle_gamma 90
_cell_formula_units_Z 4
_cell_length_a 13.0387(6)
_cell_length_b 5.8212(3)
_cell_length_c 22.0905(12)
_cell_measurement_reflns_used 5876
_cell_measurement_temperature 100
_cell_measurement_theta_max 23.607
_cell_measurement_theta_min 2.464
_cell_volume 1675.25(15)
_computing_cell_refinement 'SAINT v8.37A (Bruker, 2015)'
_computing_data_reduction 'SAINT v8.37A (Bruker, 2015)'
_computing_molecular_graphics 'Olex2 (Dolomanov et al., 2009)'
_computing_publication_material 'Olex2 (Dolomanov et al., 2009)'
_computing_structure_refinement 'XL (Sheldrick, 2008)'
_computing_structure_solution 'XT (Sheldrick, 2015)'
_diffrn_ambient_temperature 100
_diffrn_measured_fraction_theta_full 0.999
_diffrn_measured_fraction_theta_max 0.992
_diffrn_measurement_device_type 'Bruker APEX-II CCD'
_diffrn_measurement_method '\f and \w scans'
_diffrn_radiation_type AgK\a
_diffrn_radiation_wavelength 0.56086
_diffrn_reflns_av_R_equivalents 0.0301
_diffrn_reflns_av_unetI/netI 0.0315
_diffrn_reflns_Laue_measured_fraction_full 0.999
_diffrn_reflns_Laue_measured_fraction_max 0.992
_diffrn_reflns_limit_h_max 18
_diffrn_reflns_limit_h_min -18
_diffrn_reflns_limit_k_max 8
_diffrn_reflns_limit_k_min -7
_diffrn_reflns_limit_l_max 30
_diffrn_reflns_limit_l_min -31
_diffrn_reflns_number 18125
_diffrn_reflns_point_group_measured_fraction_full 0.999
_diffrn_reflns_point_group_measured_fraction_max 0.992
_diffrn_reflns_theta_full 19.665
_diffrn_reflns_theta_max 23.688
_diffrn_reflns_theta_min 1.456
_diffrn_standards_number 0
_exptl_absorpt_coefficient_mu 0.159
_exptl_absorpt_correction_T_max 1.0000
_exptl_absorpt_correction_T_min 0.9502
_exptl_absorpt_correction_type multi-scan
_exptl_absorpt_process_details
'SADABS-2014/5 (Bruker,2014/5) was used for absorption correction. wR2(int) was 0.1036 before and 0.0416 after correction. The Ratio of minimum to maximum transmission is 0.9502. The \l/2 correction factor is 0.00150.'
_exptl_crystal_colour 'clear light colourless'
_exptl_crystal_colour_lustre clear
_exptl_crystal_colour_modifier light
_exptl_crystal_colour_primary colourless
_exptl_crystal_density_diffrn 1.714
_exptl_crystal_description irregular
_exptl_crystal_F_000 864
_exptl_crystal_size_max 0.3
_exptl_crystal_size_mid 0.23
_exptl_crystal_size_min 0.2
_refine_diff_density_max 0.461
_refine_diff_density_min -0.419
_refine_diff_density_rms 0.060
_refine_ls_extinction_method none
_refine_ls_goodness_of_fit_ref 1.029
_refine_ls_hydrogen_treatment constr
_refine_ls_matrix_type full
_refine_ls_number_parameters 253
_refine_ls_number_reflns 5116
_refine_ls_number_restraints 0
_refine_ls_restrained_S_all 1.029
_refine_ls_R_factor_all 0.0521
_refine_ls_R_factor_gt 0.0382
_refine_ls_shift/su_max 0.001
_refine_ls_shift/su_mean 0.000
_refine_ls_structure_factor_coef Fsqd
_refine_ls_weighting_details 'w=1/[\s^2^(Fo^2^)+(0.0352P)^2^+1.0755P] where P=(Fo^2^+2Fc^2^)/3'
_refine_ls_weighting_scheme calc
_refine_ls_wR_factor_gt 0.0881
_refine_ls_wR_factor_ref 0.0960
_reflns_Friedel_coverage 0.000
_reflns_number_gt 4076
_reflns_number_total 5116
_reflns_threshold_expression 'I > 2\s(I)'
_cod_data_source_file jo7b00942_si_002.cif
_cod_data_source_block 2017_03_11_0m
_cod_database_code 4032753
_shelx_shelxl_version_number 2014/7
_shelx_space_group_comment
;
The symmetry employed for this shelxl refinement is uniquely defined
by the following loop, which should always be used as a source of
symmetry information in preference to the above space-group names.
They are only intended as comments.
;
_olex2_refinement_description
;
1. Fixed Uiso
 At 1.2 times of:
  All C(H) groups
2.a Aromatic/amide H refined with riding coordinates:
 C00E(H00E), C00F(H00F), C00H(H00H), C00I(H00I), C00K(H00K), C00L(H00L),
 C00N(H00N), C00O(H00O), C00Q(H00Q)
;
_olex2_submission_special_instructions 'No special instructions were received'

loop_
_space_group_symop_operation_xyz
'x, y, z'
'-x+1/2, y+1/2, -z+1/2'
'-x, -y, -z'
'x-1/2, -y-1/2, z-1/2'

loop_
_atom_site_label
_atom_site_type_symbol
_atom_site_fract_x
_atom_site_fract_y
_atom_site_fract_z
_atom_site_U_iso_or_equiv
_atom_site_adp_type
_atom_site_occupancy
_atom_site_site_symmetry_order
_atom_site_calc_flag
_atom_site_refinement_flags_posn
S001 S 0.70825(3) 0.16421(7) 0.49840(2) 0.02736(10) Uani 1 1 d .
F002 F 0.50391(7) 0.01373(15) 0.75335(4) 0.02127(19) Uani 1 1 d .
F003 F 0.47657(6) 0.39223(17) 0.81330(4) 0.0236(2) Uani 1 1 d .
F004 F 0.67040(7) 0.02961(18) 0.76743(4) 0.0273(2) Uani 1 1 d .
F005 F 0.55844(8) -0.03747(17) 0.87161(4) 0.0303(2) Uani 1 1 d .
F006 F 0.63786(8) 0.48416(18) 0.81369(4) 0.0301(2) Uani 1 1 d .
F007 F 0.44030(7) 0.2523(2) 0.92705(4) 0.0353(3) Uani 1 1 d .
F008 F 0.57796(8) 0.1966(2) 0.98126(4) 0.0369(3) Uani 1 1 d .
F009 F 0.69313(7) 0.1755(2) 0.88868(4) 0.0373(3) Uani 1 1 d .
F00A F 0.55707(10) 0.51271(19) 0.93207(5) 0.0406(3) Uani 1 1 d .
O00B O 0.52720(9) 0.73566(19) 0.61407(5) 0.0261(2) Uani 1 1 d .
C00C C 0.60761(10) 0.4334(2) 0.56393(6) 0.0140(2) Uani 1 1 d .
C00D C 0.40814(10) 0.3512(2) 0.66968(5) 0.0125(2) Uani 1 1 d .
C00E C 0.25423(11) 0.1360(2) 0.64678(6) 0.0167(3) Uani 1 1 d .
H00E H 0.2214 0.0015 0.6312 0.020 Uiso 1 1 calc R
C00F C 0.19584(10) 0.3126(3) 0.66942(6) 0.0161(3) Uani 1 1 d .
H00F H 0.1232 0.2995 0.6691 0.019 Uiso 1 1 calc R
C00G C 0.52123(10) 0.3809(2) 0.66510(6) 0.0141(2) Uani 1 1 d .
C00H C 0.34951(10) 0.5290(2) 0.69235(6) 0.0146(2) Uani 1 1 d .
H00H H 0.3820 0.6643 0.7076 0.018 Uiso 1 1 calc R
C00I C 0.36040(10) 0.1542(2) 0.64680(6) 0.0151(3) Uani 1 1 d .
H00I H 0.4002 0.0327 0.6312 0.018 Uiso 1 1 calc R
C00J C 0.55115(10) 0.5340(2) 0.61329(6) 0.0154(3) Uani 1 1 d .
C00K C 0.24333(10) 0.5080(2) 0.69256(6) 0.0159(3) Uani 1 1 d .
H00K H 0.2033 0.6282 0.7086 0.019 Uiso 1 1 calc R
C00L C 0.69177(11) 0.4390(3) 0.47312(6) 0.0199(3) Uani 1 1 d .
H00L H 0.7179 0.4973 0.4367 0.024 Uiso 1 1 calc R
C00M C 0.58439(10) 0.1595(3) 0.75751(6) 0.0165(3) Uani 1 1 d .
C00N C 0.63576(10) 0.5644(3) 0.51254(6) 0.0169(3) Uani 1 1 d .
H00N H 0.6177 0.7210 0.5064 0.020 Uiso 1 1 calc R
C00O C 0.64101(11) 0.2113(3) 0.56137(6) 0.0186(3) Uani 1 1 d .
H00O H 0.6282 0.0978 0.5910 0.022 Uiso 1 1 calc R
C00P C 0.57228(10) 0.3068(3) 0.81499(6) 0.0176(3) Uani 1 1 d .
C00Q C 0.59604(10) 0.2983(3) 0.70145(6) 0.0165(3) Uani 1 1 d .
H00Q H 0.6643 0.3310 0.6906 0.020 Uiso 1 1 calc R
C00R C 0.59189(11) 0.1792(3) 0.87609(6) 0.0202(3) Uani 1 1 d .
C00S C 0.54041(12) 0.2890(3) 0.93026(7) 0.0250(3) Uani 1 1 d .

loop_
_atom_site_aniso_label
_atom_site_aniso_U_11
_atom_site_aniso_U_22
_atom_site_aniso_U_33
_atom_site_aniso_U_23
_atom_site_aniso_U_13
_atom_site_aniso_U_12
S001 0.0394(2) 0.0232(2) 0.02047(18) -0.00036(14) 0.01318(15) 0.00392(17)
F002 0.0251(4) 0.0199(4) 0.0187(4) 0.0025(3) -0.0001(3) -0.0058(4)
F003 0.0217(4) 0.0303(5) 0.0188(4) 0.0016(3) 0.0013(3) 0.0126(4)
F004 0.0224(4) 0.0348(5) 0.0248(4) 0.0053(4) 0.0034(3) 0.0164(4)
F005 0.0467(6) 0.0218(5) 0.0223(5) 0.0053(4) -0.0002(4) 0.0027(4)
F006 0.0360(5) 0.0308(5) 0.0236(5) -0.0012(4) 0.0015(4) -0.0163(4)
F007 0.0235(5) 0.0563(7) 0.0265(5) 0.0042(5) 0.0070(4) 0.0046(5)
F008 0.0409(6) 0.0534(7) 0.0161(4) 0.0059(4) -0.0027(4) 0.0075(5)
F009 0.0172(4) 0.0685(8) 0.0258(5) 0.0049(5) -0.0051(4) 0.0093(5)
F00A 0.0652(8) 0.0306(6) 0.0265(5) -0.0076(4) 0.0058(5) -0.0036(5)
O00B 0.0297(6) 0.0159(5) 0.0337(6) 0.0038(4) 0.0144(5) 0.0035(5)
C00C 0.0124(6) 0.0163(6) 0.0135(6) 0.0012(5) 0.0010(4) -0.0028(5)
C00D 0.0134(6) 0.0134(6) 0.0109(5) 0.0018(4) 0.0020(4) 0.0002(5)
C00E 0.0172(6) 0.0154(6) 0.0176(6) -0.0001(5) 0.0011(5) -0.0035(5)
C00F 0.0123(6) 0.0217(7) 0.0144(6) 0.0038(5) 0.0021(4) -0.0004(5)
C00G 0.0147(6) 0.0130(6) 0.0149(6) -0.0019(5) 0.0037(4) -0.0005(5)
C00H 0.0163(6) 0.0143(6) 0.0134(6) -0.0007(5) 0.0025(4) -0.0006(5)
C00I 0.0166(6) 0.0135(6) 0.0156(6) 0.0002(5) 0.0039(5) 0.0012(5)
C00J 0.0120(6) 0.0155(6) 0.0189(6) 0.0011(5) 0.0029(5) -0.0006(5)
C00K 0.0157(6) 0.0175(6) 0.0148(6) 0.0004(5) 0.0041(5) 0.0037(5)
C00L 0.0236(7) 0.0229(7) 0.0132(6) 0.0052(5) 0.0003(5) -0.0065(6)
C00M 0.0118(6) 0.0191(7) 0.0185(6) 0.0013(5) 0.0008(5) 0.0037(5)
C00N 0.0178(6) 0.0173(6) 0.0154(6) 0.0026(5) -0.0003(5) -0.0028(5)
C00O 0.0241(7) 0.0174(7) 0.0147(6) 0.0005(5) 0.0068(5) -0.0003(6)
C00P 0.0145(6) 0.0195(7) 0.0187(6) 0.0006(5) 0.0001(5) -0.0003(5)
C00Q 0.0129(6) 0.0195(7) 0.0173(6) 0.0002(5) 0.0040(5) 0.0005(5)
C00R 0.0155(6) 0.0253(8) 0.0196(6) 0.0020(5) -0.0023(5) 0.0035(6)
C00S 0.0256(7) 0.0310(9) 0.0182(7) 0.0014(6) -0.0002(6) 0.0012(7)

loop_
_atom_type_symbol
_atom_type_description
_atom_type_scat_dispersion_real
_atom_type_scat_dispersion_imag
_atom_type_scat_source
C C 0.0015 0.0009 'International Tables Vol C Tables 4.2.6.8 and 6.1.1.4'
H H 0.0000 0.0000 'International Tables Vol C Tables 4.2.6.8 and 6.1.1.4'
F F 0.0096 0.0061 'International Tables Vol C Tables 4.2.6.8 and 6.1.1.4'
O O 0.0056 0.0036 'International Tables Vol C Tables 4.2.6.8 and 6.1.1.4'
S S 0.0826 0.0763 'International Tables Vol C Tables 4.2.6.8 and 6.1.1.4'

loop_
_geom_angle_atom_site_label_1
_geom_angle_atom_site_label_2
_geom_angle_atom_site_label_3
_geom_angle
C00O S001 C00L 93.13(7)
C00N C00C C00J 122.16(13)
C00O C00C C00J 125.52(12)
C00O C00C C00N 112.31(12)
C00H C00D C00G 119.82(12)
C00I C00D C00G 119.99(12)
C00I C00D C00H 119.98(12)
C00F C00E H00E 119.8
C00F C00E C00I 120.40(13)
C00I C00E H00E 119.8
C00E C00F H00F 120.0
C00K C00F C00E 119.98(12)
C00K C00F H00F 120.0
C00D C00G C00J 113.92(11)
C00Q C00G C00D 128.35(12)
C00Q C00G C00J 117.67(12)
C00D C00H H00H 120.1
C00K C00H C00D 119.87(13)
C00K C00H H00H 120.1
C00D C00I H00I 120.2
C00E C00I C00D 119.66(12)
C00E C00I H00I 120.2
O00B C00J C00C 122.35(13)
O00B C00J C00G 118.91(12)
C00C C00J C00G 118.74(12)
C00F C00K C00H 120.11(13)
C00F C00K H00K 119.9
C00H C00K H00K 119.9
S001 C00L H00L 124.6
C00N C00L S001 110.78(10)
C00N C00L H00L 124.6
F002 C00M F004 107.11(12)
F002 C00M C00P 107.41(11)
F002 C00M C00Q 112.93(11)
F004 C00M C00P 106.69(11)
F004 C00M C00Q 108.81(11)
C00Q C00M C00P 113.52(12)
C00C C00N H00N 123.8
C00L C00N C00C 112.46(13)
C00L C00N H00N 123.8
S001 C00O H00O 124.4
C00C C00O S001 111.30(10)
C00C C00O H00O 124.4
F003 C00P C00M 108.01(11)
F003 C00P C00R 108.71(11)
F006 C00P F003 107.88(12)
F006 C00P C00M 108.81(11)
F006 C00P C00R 107.74(11)
C00M C00P C00R 115.46(12)
C00G C00Q C00M 126.92(12)
C00G C00Q H00Q 116.5
C00M C00Q H00Q 116.5
F005 C00R F009 108.44(13)
F005 C00R C00P 110.23(12)
F005 C00R C00S 107.38(12)
F009 C00R C00P 108.29(12)
F009 C00R C00S 107.69(12)
C00S C00R C00P 114.62(12)
F007 C00S F008 108.03(13)
F007 C00S C00R 110.68(13)
F008 C00S C00R 109.62(13)
F00A C00S F007 108.80(14)
F00A C00S F008 108.68(13)
F00A C00S C00R 110.95(13)

loop_
_geom_bond_atom_site_label_1
_geom_bond_atom_site_label_2
_geom_bond_distance
S001 C00L 1.7052(16)
S001 C00O 1.6968(14)
F002 C00M 1.3498(17)
F003 C00P 1.3423(16)
F004 C00M 1.3630(15)
F005 C00R 1.3367(19)
F006 C00P 1.3416(17)
F007 C00S 1.3217(18)
F008 C00S 1.3239(17)
F009 C00R 1.3379(16)
F00A C00S 1.320(2)
O00B C00J 1.2150(18)
C00C C00J 1.4631(18)
C00C C00N 1.4282(18)
C00C C00O 1.366(2)
C00D C00G 1.4922(18)
C00D C00H 1.3920(18)
C00D C00I 1.3899(19)
C00E H00E 0.9500
C00E C00F 1.385(2)
C00E C00I 1.3884(19)
C00F H00F 0.9500
C00F C00K 1.383(2)
C00G C00J 1.5144(18)
C00G C00Q 1.3276(19)
C00H H00H 0.9500
C00H C00K 1.3899(19)
C00I H00I 0.9500
C00K H00K 0.9500
C00L H00L 0.9500
C00L C00N 1.370(2)
C00M C00P 1.545(2)
C00M C00Q 1.4917(19)
C00N H00N 0.9500
C00O H00O 0.9500
C00P C00R 1.553(2)
C00Q H00Q 0.9500
C00R C00S 1.536(2)
